data_2205628
loop_
_publ_author_name
'Nie, Qiang'
'Wang, Jingkang'
'Wang, Shi'
'Zhang, Meijing'

_publ_section_title
;
 16\a,17-Epoxy-11\a-(<i>p</i>-tolylsulfonyloxy)pregn-4-ene-3,20-dione
;
_journal_issue 4
_journal_name_full 'Acta Crystallographica Section E'
_journal_page_first o912
_journal_page_last o913
_journal_paper_doi 10.1107/S1600536805006835
_journal_volume 61
_journal_year 2005
_chemical_formula_moiety 'C28 H34 O6 S'
_chemical_formula_sum 'C28 H34 O6 S'
_chemical_formula_weight 498.61
_chemical_melting_point 443.2
_chemical_name_common
;
16\a,17-Epoxy-11\a-(p-tolylsulfonyloxy)pregn-4-ene-3,20-dione
;
_chemical_name_systematic
;
17-acetyl-10,13-dimethyl-3-oxo-2,3,6,7,8,9,10,11,12,13,14,15,16,17-
tetradecahydro-1H-20-oxacyclopropa[16,17]cyclopenta[a]phenanthren-11-yl
toluene-4-sulfonate
;
_space_group_IT_number 5
_symmetry_cell_setting monoclinic
_symmetry_space_group_name_Hall 'C 2y'
_symmetry_space_group_name_H-M 'C 1 2 1'
_atom_sites_solution_hydrogens geom
_atom_sites_solution_primary direct
_atom_sites_solution_secondary difmap
_cell_angle_alpha 90.00
_cell_angle_beta 108.666(2)
_cell_angle_gamma 90.00
_cell_formula_units_Z 8
_cell_length_a 19.508(2)
_cell_length_b 10.7310(10)
_cell_length_c 25.920(4)
_cell_measurement_reflns_used 2920
_cell_measurement_temperature 293(2)
_cell_measurement_theta_max 19.40
_cell_measurement_theta_min 2.30
_cell_volume 5140.7(11)
_computing_cell_refinement SMART
_computing_data_collection 'SMART (Bruker, 1998)'
_computing_data_reduction 'SAINT (Bruker, 1998)'
_computing_molecular_graphics 'SHELXTL (Bruker, 1998)'
_computing_publication_material SHELXTL
_computing_structure_refinement 'SHELXL97 (Sheldrick, 1997)'
_computing_structure_solution 'SHELXS97 (Sheldrick, 1997)'
_diffrn_ambient_temperature 293(2)
_diffrn_measured_fraction_theta_full 0.995
_diffrn_measured_fraction_theta_max 0.995
_diffrn_measurement_device_type 'Bruker SMART CCD area-detector'
_diffrn_measurement_method '\f and \w'
_diffrn_radiation_monochromator graphite
_diffrn_radiation_source 'fine-focus sealed tube'
_diffrn_radiation_type MoK\a
_diffrn_radiation_wavelength 0.71073
_diffrn_reflns_av_R_equivalents 0.0289
_diffrn_reflns_av_sigmaI/netI 0.0769
_diffrn_reflns_limit_h_max 25
_diffrn_reflns_limit_h_min -19
_diffrn_reflns_limit_k_max 14
_diffrn_reflns_limit_k_min -13
_diffrn_reflns_limit_l_max 31
_diffrn_reflns_limit_l_min -34
_diffrn_reflns_number 17613
_diffrn_reflns_theta_full 28.02
_diffrn_reflns_theta_max 28.02
_diffrn_reflns_theta_min 2.19
_diffrn_standards_decay_% 0
_diffrn_standards_interval_count 0
_diffrn_standards_interval_time 0
_diffrn_standards_number 0
_exptl_absorpt_coefficient_mu 0.167
_exptl_absorpt_correction_T_max 0.980
_exptl_absorpt_correction_T_min 0.927
_exptl_absorpt_correction_type multi-scan
_exptl_absorpt_process_details '(SADABS; Sheldrick, 1997)'
_exptl_crystal_colour colorless
_exptl_crystal_density_diffrn 1.288
_exptl_crystal_density_method 'not measured'
_exptl_crystal_description plate
_exptl_crystal_F_000 2128
_exptl_crystal_size_max 0.26
_exptl_crystal_size_mid 0.22
_exptl_crystal_size_min 0.12
_refine_diff_density_max 0.157
_refine_diff_density_min -0.328
_refine_ls_abs_structure_details 'Flack (1983), 4824 Friedel pairs'
_refine_ls_abs_structure_Flack 0.08(5)
_refine_ls_extinction_method none
_refine_ls_goodness_of_fit_ref 1.009
_refine_ls_hydrogen_treatment constr
_refine_ls_matrix_type full
_refine_ls_number_parameters 639
_refine_ls_number_reflns 11583
_refine_ls_number_restraints 1
_refine_ls_restrained_S_all 1.009
_refine_ls_R_factor_all 0.0906
_refine_ls_R_factor_gt 0.0463
_refine_ls_shift/su_max 0.001
_refine_ls_shift/su_mean 0.000
_refine_ls_structure_factor_coef Fsqd
_refine_ls_weighting_details 'calc w = 1/[\s^2^(Fo^2^)+(0.0375P)^2^] where P = (Fo^2^+2Fc^2^)/3'
_refine_ls_weighting_scheme calc
_refine_ls_wR_factor_gt 0.0923
_refine_ls_wR_factor_ref 0.1044
_reflns_number_gt 7085
_reflns_number_total 11583
_reflns_threshold_expression I>2\s(I)
_cod_data_source_file ww6358.cif
_cod_data_source_block I
_cod_depositor_comments
;
The following automatic conversions were performed:
'_symmetry_cell_setting' value 'Monoclinic' changed to 'monoclinic'
according to '/home/saulius/struct/CIF-dictionaries/cif_core.dic'
dictionary named 'cif_core.dic' version 2.4.1 from 2010-06-29.

Automatic conversion script
Id: cif_fix_enum 1527 2010-12-29 10:47:43Z saulius 

The following automatic conversions were performed:

'_symmetry_cell_setting' value 'Monoclinic' changed to 'monoclinic'
according to /home/saulius/struct/CIF-dictionaries/cif_core.dic
dictionary named 'cif_core.dic' version 2.4.1 from 2010-06-29.

Automatic conversion script
Id: cif_fix_values 1715 2011-07-08 13:25:40Z adriana 
;
_cod_original_cell_volume 5140.8(11)
_cod_original_sg_symbol_H-M 'C 2'
_cod_database_code 2205628
_cod_database_fobs_code 2205628

loop_
_symmetry_equiv_pos_as_xyz
'x, y, z'
'-x, y, -z'
'x+1/2, y+1/2, z'
'-x+1/2, y+1/2, -z'

loop_
_atom_site_label
_atom_site_fract_x
_atom_site_fract_y
_atom_site_fract_z
_atom_site_U_iso_or_equiv
_atom_site_adp_type
_atom_site_calc_flag
_atom_site_refinement_flags
_atom_site_occupancy
_atom_site_type_symbol
S1 0.14917(4) 0.76783(6) 0.04498(3) 0.04981(18) Uani d . 1 S
O1 0.15451(16) 0.2570(3) 0.21662(10) 0.1131(10) Uani d . 1 O
O2 -0.03755(11) 0.4546(2) -0.16639(8) 0.0669(5) Uani d . 1 O
O3 0.07332(14) 0.6915(2) -0.19011(9) 0.0855(7) Uani d . 1 O
O4 0.10915(9) 0.63909(14) 0.03187(6) 0.0409(4) Uani d . 1 O
O5 0.22502(11) 0.7462(2) 0.06415(8) 0.0721(6) Uani d . 1 O
O6 0.12114(12) 0.84966(18) -0.00016(7) 0.0707(6) Uani d . 1 O
C1 0.17071(16) 0.4665(3) 0.11502(10) 0.0574(7) Uani d . 1 C
H1A 0.1948 0.5450 0.1137 0.069 Uiso calc R 1 H
H1B 0.1198 0.4843 0.1083 0.069 Uiso calc R 1 H
C2 0.2021(2) 0.4118(3) 0.17194(12) 0.0785(10) Uani d . 1 C
H2A 0.2538 0.4000 0.1803 0.094 Uiso calc R 1 H
H2B 0.1945 0.4695 0.1984 0.094 Uiso calc R 1 H
C3 0.16758(19) 0.2907(3) 0.17598(14) 0.0790(10) Uani d . 1 C
C4 0.15348(19) 0.2127(3) 0.12830(14) 0.0797(10) Uani d . 1 C
H4 0.1378 0.1316 0.1306 0.096 Uiso calc R 1 H
C5 0.16135(17) 0.2489(3) 0.08106(13) 0.0640(8) Uani d . 1 C
C6 0.1551(2) 0.1550(3) 0.03681(14) 0.0834(11) Uani d . 1 C
H6A 0.1387 0.0763 0.0470 0.100 Uiso calc R 1 H
H6B 0.2024 0.1417 0.0330 0.100 Uiso calc R 1 H
C7 0.1030(2) 0.1967(3) -0.01719(13) 0.0739(10) Uani d . 1 C
H7A 0.0542 0.1975 -0.0151 0.089 Uiso calc R 1 H
H7B 0.1042 0.1378 -0.0452 0.089 Uiso calc R 1 H
C8 0.12163(15) 0.3253(2) -0.03265(11) 0.0499(6) Uani d . 1 C
H8 0.1700 0.3226 -0.0365 0.060 Uiso calc R 1 H
C9 0.12240(14) 0.4203(2) 0.01298(9) 0.0420(6) Uani d . 1 C
H9 0.0744 0.4158 0.0173 0.050 Uiso calc R 1 H
C10 0.17804(14) 0.3822(3) 0.06969(11) 0.0494(7) Uani d . 1 C
C11 0.13022(14) 0.5536(2) -0.00571(9) 0.0388(6) Uani d . 1 C
H11 0.1808 0.5688 -0.0029 0.047 Uiso calc R 1 H
C12 0.08142(15) 0.5889(2) -0.06267(10) 0.0444(6) Uani d . 1 C
H12A 0.0316 0.5929 -0.0630 0.053 Uiso calc R 1 H
H12B 0.0949 0.6708 -0.0720 0.053 Uiso calc R 1 H
C13 0.08764(14) 0.4950(2) -0.10465(10) 0.0454(6) Uani d . 1 C
C14 0.06820(15) 0.3679(2) -0.08591(10) 0.0491(7) Uani d . 1 C
H14 0.0222 0.3802 -0.0788 0.059 Uiso calc R 1 H
C15 0.05054(18) 0.2867(3) -0.13727(12) 0.0702(9) Uani d . 1 C
H15A 0.0942 0.2550 -0.1429 0.084 Uiso calc R 1 H
H15B 0.0194 0.2173 -0.1355 0.084 Uiso calc R 1 H
C16 0.01217(17) 0.3774(3) -0.18092(12) 0.0679(9) Uani d . 1 C
H16 0.0038 0.3566 -0.2193 0.082 Uiso calc R 1 H
C17 0.03241(15) 0.5055(3) -0.16154(10) 0.0527(7) Uani d . 1 C
C18 0.02832(18) 0.6107(3) -0.19988(12) 0.0635(8) Uani d . 1 C
C19 -0.0366(2) 0.6123(4) -0.25091(13) 0.0951(12) Uani d . 1 C
H19A -0.0397 0.6918 -0.2685 0.143 Uiso calc R 1 H
H19B -0.0798 0.5982 -0.2415 0.143 Uiso calc R 1 H
H19C -0.0317 0.5478 -0.2752 0.143 Uiso calc R 1 H
C20 0.25656(16) 0.3885(3) 0.06833(12) 0.0736(9) Uani d . 1 C
H20A 0.2890 0.3577 0.1021 0.110 Uiso calc R 1 H
H20B 0.2686 0.4733 0.0632 0.110 Uiso calc R 1 H
H20C 0.2608 0.3384 0.0388 0.110 Uiso calc R 1 H
C21 0.16291(15) 0.4976(3) -0.11162(12) 0.0613(8) Uani d . 1 C
H21A 0.1649 0.4369 -0.1383 0.092 Uiso calc R 1 H
H21B 0.1990 0.4784 -0.0775 0.092 Uiso calc R 1 H
H21C 0.1719 0.5789 -0.1234 0.092 Uiso calc R 1 H
C22 0.11970(14) 0.8161(2) 0.09850(10) 0.0442(6) Uani d . 1 C
C23 0.16646(15) 0.8187(3) 0.15084(11) 0.0582(7) Uani d . 1 C
H23 0.2136 0.7899 0.1585 0.070 Uiso calc R 1 H
C24 0.14316(19) 0.8640(3) 0.19168(11) 0.0673(9) Uani d . 1 C
H24 0.1752 0.8660 0.2271 0.081 Uiso calc R 1 H
C25 0.0737(2) 0.9064(3) 0.18175(11) 0.0625(8) Uani d . 1 C
C26 0.02669(17) 0.9003(3) 0.12895(12) 0.0651(8) Uani d . 1 C
H26 -0.0210 0.9262 0.1216 0.078 Uiso calc R 1 H
C27 0.04928(16) 0.8566(3) 0.08720(10) 0.0551(7) Uani d . 1 C
H27 0.0175 0.8543 0.0518 0.066 Uiso calc R 1 H
C28 0.0488(2) 0.9627(4) 0.22601(14) 0.0958(12) Uani d . 1 C
H28A 0.0770 0.9292 0.2606 0.144 Uiso calc R 1 H
H28B -0.0013 0.9433 0.2193 0.144 Uiso calc R 1 H
H28C 0.0549 1.0515 0.2262 0.144 Uiso calc R 1 H
S2 0.04399(4) -0.17478(6) 0.40521(3) 0.04999(18) Uani d . 1 S
O7 -0.18067(16) 0.2998(3) 0.25287(12) 0.1292(11) Uani d . 1 O
O8 0.16056(12) 0.1750(2) 0.61593(7) 0.0667(6) Uani d . 1 O
O9 0.27533(14) -0.0581(3) 0.59514(9) 0.0992(8) Uani d . 1 O
O10 0.02704(9) -0.04128(14) 0.42237(6) 0.0435(4) Uani d . 1 O
O11 0.07556(10) -0.1642(2) 0.36303(8) 0.0686(6) Uani d . 1 O
O12 0.08220(11) -0.24484(19) 0.45204(8) 0.0729(6) Uani d . 1 O
C29 -0.03460(14) 0.1124(3) 0.33188(11) 0.0521(7) Uani d . 1 C
H29A -0.0104 0.0365 0.3269 0.063 Uiso calc R 1 H
H29B -0.0640 0.0922 0.3547 0.063 Uiso calc R 1 H
C30 -0.08393(16) 0.1556(3) 0.27682(11) 0.0655(8) Uani d . 1 C
H30A -0.0558 0.1662 0.2523 0.079 Uiso calc R 1 H
H30B -0.1203 0.0924 0.2616 0.079 Uiso calc R 1 H
C31 -0.12001(19) 0.2745(4) 0.28104(13) 0.0759(9) Uani d . 1 C
C32 -0.07537(18) 0.3633(3) 0.31953(13) 0.0704(9) Uani d . 1 C
H32 -0.0937 0.4432 0.3199 0.085 Uiso calc R 1 H
C33 -0.00984(16) 0.3385(3) 0.35446(11) 0.0521(7) Uani d . 1 C
C34 0.03445(17) 0.4399(3) 0.38793(12) 0.0644(8) Uani d . 1 C
H34A 0.0052 0.5147 0.3834 0.077 Uiso calc R 1 H
H34B 0.0747 0.4578 0.3748 0.077 Uiso calc R 1 H
C35 0.06355(17) 0.4080(3) 0.44786(11) 0.0615(8) Uani d . 1 C
H35A 0.0238 0.4027 0.4626 0.074 Uiso calc R 1 H
H35B 0.0959 0.4735 0.4672 0.074 Uiso calc R 1 H
C36 0.10395(15) 0.2847(2) 0.45648(10) 0.0467(6) Uani d . 1 C
H36 0.1444 0.2918 0.4419 0.056 Uiso calc R 1 H
C37 0.05285(13) 0.1806(2) 0.42521(10) 0.0402(6) Uani d . 1 C
H37 0.0107 0.1826 0.4380 0.048 Uiso calc R 1 H
C38 0.02323(14) 0.2086(2) 0.36194(10) 0.0430(6) Uani d . 1 C
C39 0.08684(13) 0.0506(2) 0.43993(9) 0.0396(6) Uani d . 1 C
H39 0.1213 0.0355 0.4202 0.047 Uiso calc R 1 H
C40 0.12354(14) 0.0257(2) 0.50034(10) 0.0463(6) Uani d . 1 C
H40A 0.0871 0.0193 0.5184 0.056 Uiso calc R 1 H
H40B 0.1492 -0.0531 0.5049 0.056 Uiso calc R 1 H
C41 0.17611(14) 0.1287(2) 0.52638(10) 0.0454(6) Uani d . 1 C
C42 0.13392(14) 0.2500(2) 0.51652(10) 0.0468(6) Uani d . 1 C
H42 0.0916 0.2350 0.5283 0.056 Uiso calc R 1 H
C43 0.18297(19) 0.3395(3) 0.55899(12) 0.0761(9) Uani d . 1 C
H43A 0.2209 0.3739 0.5466 0.091 Uiso calc R 1 H
H43B 0.1553 0.4071 0.5675 0.091 Uiso calc R 1 H
C44 0.21313(19) 0.2553(3) 0.60669(12) 0.0708(9) Uani d . 1 C
H44 0.2547 0.2822 0.6374 0.085 Uiso calc R 1 H
C45 0.20793(15) 0.1245(3) 0.58808(11) 0.0508(7) Uani d . 1 C
C46 0.25354(17) 0.0196(3) 0.61858(12) 0.0656(8) Uani d . 1 C
C47 0.2668(2) 0.0117(5) 0.67858(13) 0.1085(15) Uani d . 1 C
H47A 0.2225 -0.0090 0.6852 0.163 Uiso calc R 1 H
H47B 0.2841 0.0906 0.6951 0.163 Uiso calc R 1 H
H47C 0.3023 -0.0514 0.6940 0.163 Uiso calc R 1 H
C48 0.08494(16) 0.2073(3) 0.33734(10) 0.0535(7) Uani d . 1 C
H48A 0.0663 0.2285 0.2994 0.080 Uiso calc R 1 H
H48B 0.1061 0.1257 0.3413 0.080 Uiso calc R 1 H
H48C 0.1211 0.2670 0.3559 0.080 Uiso calc R 1 H
C49 0.24034(16) 0.1309(3) 0.50380(12) 0.0674(8) Uani d . 1 C
H49A 0.2636 0.0509 0.5092 0.101 Uiso calc R 1 H
H49B 0.2744 0.1934 0.5226 0.101 Uiso calc R 1 H
H49C 0.2230 0.1498 0.4656 0.101 Uiso calc R 1 H
C50 -0.04442(14) -0.2304(2) 0.37935(9) 0.0457(6) Uani d . 1 C
C51 -0.07831(15) -0.2395(3) 0.32387(10) 0.0564(7) Uani d . 1 C
H51 -0.0564 -0.2080 0.2996 0.068 Uiso calc R 1 H
C52 -0.14514(17) -0.2959(3) 0.30510(12) 0.0629(8) Uani d . 1 C
H52 -0.1677 -0.3040 0.2678 0.076 Uiso calc R 1 H
C53 -0.17925(15) -0.3408(3) 0.34031(14) 0.0613(8) Uani d . 1 C
C54 -0.14525(18) -0.3245(3) 0.39544(13) 0.0689(9) Uani d . 1 C
H54 -0.1686 -0.3503 0.4197 0.083 Uiso calc R 1 H
C55 -0.07798(18) -0.2714(3) 0.41545(11) 0.0604(8) Uani d . 1 C
H55 -0.0555 -0.2632 0.4528 0.073 Uiso calc R 1 H
C56 -0.24980(18) -0.4107(4) 0.31904(17) 0.0949(13) Uani d . 1 C
H56A -0.2856 -0.3579 0.2949 0.142 Uiso calc R 1 H
H56B -0.2657 -0.4352 0.3490 0.142 Uiso calc R 1 H
H56C -0.2430 -0.4835 0.2997 0.142 Uiso calc R 1 H

loop_
_atom_site_aniso_label
_atom_site_aniso_U_11
_atom_site_aniso_U_22
_atom_site_aniso_U_33
_atom_site_aniso_U_12
_atom_site_aniso_U_13
_atom_site_aniso_U_23
S1 0.0627(5) 0.0427(4) 0.0524(4) -0.0169(3) 0.0301(3) -0.0139(3)
O1 0.154(3) 0.119(2) 0.0748(15) 0.0324(19) 0.0476(16) 0.0506(17)
O2 0.0573(13) 0.0785(15) 0.0637(12) -0.0084(11) 0.0174(10) -0.0111(11)
O3 0.0960(19) 0.0828(18) 0.0750(15) -0.0121(15) 0.0234(14) 0.0115(13)
O4 0.0451(10) 0.0394(10) 0.0445(9) -0.0076(8) 0.0231(8) -0.0104(8)
O5 0.0524(13) 0.0839(16) 0.0900(14) -0.0306(11) 0.0368(11) -0.0349(13)
O6 0.1256(19) 0.0443(12) 0.0540(11) -0.0166(11) 0.0450(12) -0.0027(9)
C1 0.070(2) 0.0551(18) 0.0480(16) 0.0038(15) 0.0192(14) 0.0018(13)
C2 0.089(3) 0.089(3) 0.0518(18) 0.013(2) 0.0152(17) 0.0083(18)
C3 0.089(3) 0.084(3) 0.065(2) 0.024(2) 0.0254(18) 0.0310(19)
C4 0.099(3) 0.057(2) 0.084(2) 0.0092(18) 0.030(2) 0.0248(19)
C5 0.074(2) 0.049(2) 0.0710(19) 0.0153(16) 0.0252(16) 0.0110(16)
C6 0.127(3) 0.0399(19) 0.087(2) 0.0170(19) 0.039(2) 0.0072(18)
C7 0.106(3) 0.0385(18) 0.078(2) 0.0013(16) 0.031(2) -0.0100(16)
C8 0.0590(18) 0.0365(14) 0.0603(16) -0.0014(13) 0.0276(14) -0.0089(13)
C9 0.0412(15) 0.0432(15) 0.0469(14) -0.0006(12) 0.0217(12) -0.0036(12)
C10 0.0475(17) 0.0522(17) 0.0524(16) 0.0056(13) 0.0215(13) 0.0018(13)
C11 0.0449(16) 0.0350(14) 0.0434(14) -0.0015(11) 0.0238(12) -0.0072(11)
C12 0.0539(17) 0.0382(14) 0.0440(15) -0.0018(12) 0.0196(13) -0.0064(11)
C13 0.0493(16) 0.0454(16) 0.0458(15) -0.0010(12) 0.0210(13) -0.0081(12)
C14 0.0570(18) 0.0439(16) 0.0505(15) -0.0029(13) 0.0229(13) -0.0137(12)
C15 0.089(2) 0.056(2) 0.0663(19) -0.0073(17) 0.0257(17) -0.0222(16)
C16 0.074(2) 0.075(2) 0.0538(18) -0.0030(18) 0.0177(15) -0.0212(16)
C17 0.0530(18) 0.0618(18) 0.0457(16) -0.0013(14) 0.0192(14) -0.0149(14)
C18 0.073(2) 0.077(2) 0.0454(17) 0.0085(18) 0.0257(16) -0.0006(16)
C19 0.098(3) 0.113(3) 0.063(2) 0.006(2) 0.010(2) 0.010(2)
C20 0.058(2) 0.094(3) 0.070(2) 0.0132(18) 0.0210(16) 0.0105(18)
C21 0.0581(19) 0.073(2) 0.0596(17) -0.0015(15) 0.0288(15) -0.0102(15)
C22 0.0521(17) 0.0380(14) 0.0439(14) -0.0095(12) 0.0173(12) -0.0087(11)
C23 0.0546(18) 0.0615(18) 0.0527(16) -0.0015(14) 0.0091(14) -0.0102(14)
C24 0.084(3) 0.075(2) 0.0382(15) -0.0022(18) 0.0124(15) -0.0114(14)
C25 0.094(3) 0.0523(18) 0.0523(18) -0.0108(17) 0.0394(17) -0.0156(14)
C26 0.061(2) 0.073(2) 0.068(2) 0.0044(16) 0.0305(16) -0.0135(16)
C27 0.0595(19) 0.0625(19) 0.0419(14) -0.0047(14) 0.0142(13) -0.0111(13)
C28 0.144(4) 0.087(3) 0.079(2) 0.000(2) 0.067(2) -0.023(2)
S2 0.0552(4) 0.0359(4) 0.0548(4) 0.0020(3) 0.0117(3) -0.0063(3)
O7 0.089(2) 0.126(3) 0.129(2) 0.0392(18) -0.0263(18) 0.0115(19)
O8 0.0790(15) 0.0743(15) 0.0544(12) 0.0080(12) 0.0322(11) -0.0035(10)
O9 0.103(2) 0.112(2) 0.0781(15) 0.0514(17) 0.0219(14) 0.0073(15)
O10 0.0495(11) 0.0311(9) 0.0478(10) -0.0004(8) 0.0124(8) -0.0032(8)
O11 0.0688(13) 0.0674(14) 0.0769(13) -0.0087(11) 0.0336(11) -0.0229(11)
O12 0.0744(15) 0.0452(12) 0.0751(13) 0.0112(11) -0.0096(11) 0.0039(11)
C29 0.0463(17) 0.0514(17) 0.0547(16) 0.0014(13) 0.0107(13) 0.0043(13)
C30 0.057(2) 0.068(2) 0.0625(18) 0.0016(16) 0.0061(15) 0.0092(16)
C31 0.064(2) 0.080(2) 0.071(2) 0.016(2) 0.0051(17) 0.015(2)
C32 0.070(2) 0.059(2) 0.083(2) 0.0247(17) 0.0258(19) 0.0174(17)
C33 0.065(2) 0.0404(16) 0.0569(16) 0.0091(14) 0.0282(15) 0.0083(14)
C34 0.083(2) 0.0384(17) 0.076(2) 0.0106(15) 0.0300(17) 0.0102(15)
C35 0.086(2) 0.0400(17) 0.0634(19) 0.0005(15) 0.0302(16) -0.0050(14)
C36 0.0584(17) 0.0375(15) 0.0510(15) -0.0080(12) 0.0272(13) -0.0034(12)
C37 0.0430(16) 0.0337(14) 0.0486(15) 0.0026(11) 0.0211(12) -0.0006(11)
C38 0.0447(16) 0.0403(15) 0.0472(14) 0.0032(11) 0.0190(12) 0.0020(11)
C39 0.0400(15) 0.0358(14) 0.0431(14) -0.0014(11) 0.0135(12) -0.0044(11)
C40 0.0503(17) 0.0371(15) 0.0494(15) 0.0026(12) 0.0131(13) -0.0013(12)
C41 0.0446(16) 0.0472(16) 0.0490(15) -0.0031(12) 0.0217(12) -0.0076(12)
C42 0.0586(17) 0.0360(15) 0.0510(15) -0.0103(12) 0.0247(13) -0.0117(12)
C43 0.102(3) 0.055(2) 0.066(2) -0.0108(18) 0.0197(18) -0.0185(17)
C44 0.081(2) 0.071(2) 0.0570(18) -0.0149(19) 0.0175(16) -0.0201(18)
C45 0.0470(17) 0.0577(18) 0.0487(16) -0.0052(13) 0.0167(13) -0.0108(13)
C46 0.057(2) 0.075(2) 0.0566(19) 0.0043(17) 0.0077(16) -0.0041(17)
C47 0.131(4) 0.127(4) 0.052(2) 0.032(3) 0.007(2) 0.008(2)
C48 0.0625(19) 0.0558(17) 0.0471(15) 0.0040(14) 0.0245(14) 0.0005(13)
C49 0.0511(18) 0.090(2) 0.0673(18) -0.0049(16) 0.0276(14) -0.0107(17)
C50 0.0551(17) 0.0330(13) 0.0471(14) 0.0011(13) 0.0138(12) -0.0055(13)
C51 0.065(2) 0.0509(16) 0.0532(16) -0.0063(15) 0.0189(14) 0.0006(14)
C52 0.062(2) 0.0616(19) 0.0541(18) 0.0012(16) 0.0030(16) 0.0032(15)
C53 0.0482(18) 0.0456(17) 0.089(2) 0.0065(14) 0.0211(17) 0.0051(16)
C54 0.079(3) 0.065(2) 0.075(2) -0.0014(18) 0.0415(19) 0.0000(17)
C55 0.077(2) 0.0546(18) 0.0528(17) -0.0052(16) 0.0248(16) 0.0011(13)
C56 0.050(2) 0.085(3) 0.142(4) -0.0072(18) 0.019(2) 0.014(2)

loop_
_atom_type_symbol
_atom_type_description
_atom_type_scat_dispersion_real
_atom_type_scat_dispersion_imag
_atom_type_scat_source
C C 0.0033 0.0016 'International Tables Vol C Tables 4.2.6.8 and 6.1.1.4'
H H 0.0000 0.0000 'International Tables Vol C Tables 4.2.6.8 and 6.1.1.4'
O O 0.0106 0.0060 'International Tables Vol C Tables 4.2.6.8 and 6.1.1.4'
S S 0.1246 0.1234 'International Tables Vol C Tables 4.2.6.8 and 6.1.1.4'

loop_
_geom_angle_atom_site_label_1
_geom_angle_atom_site_label_2
_geom_angle_atom_site_label_3
_geom_angle
O5 S1 O6 118.08(13)
O5 S1 O4 108.80(11)
O6 S1 O4 109.34(11)
O5 S1 C22 110.02(12)
O6 S1 C22 109.45(13)
O4 S1 C22 99.56(10)
C16 O2 C17 62.18(18)
C11 O4 S1 117.49(13)
C2 C1 C10 114.2(3)
C2 C1 H1A 108.7
C10 C1 H1A 108.7
C2 C1 H1B 108.7
C10 C1 H1B 108.7
H1A C1 H1B 107.6
C3 C2 C1 110.8(3)
C3 C2 H2A 109.5
C1 C2 H2A 109.5
C3 C2 H2B 109.5
C1 C2 H2B 109.5
H2A C2 H2B 108.1
O1 C3 C4 122.2(4)
O1 C3 C2 123.2(4)
C4 C3 C2 114.5(3)
C5 C4 C3 124.6(3)
C5 C4 H4 117.7
C3 C4 H4 117.7
C4 C5 C6 119.9(3)
C4 C5 C10 123.1(3)
C6 C5 C10 117.0(3)
C5 C6 C7 112.0(3)
C5 C6 H6A 109.2
C7 C6 H6A 109.2
C5 C6 H6B 109.2
C7 C6 H6B 109.2
H6A C6 H6B 107.9
C6 C7 C8 111.6(3)
C6 C7 H7A 109.3
C8 C7 H7A 109.3
C6 C7 H7B 109.3
C8 C7 H7B 109.3
H7A C7 H7B 108.0
C14 C8 C7 111.4(2)
C14 C8 C9 109.4(2)
C7 C8 C9 109.9(2)
C14 C8 H8 108.7
C7 C8 H8 108.7
C9 C8 H8 108.7
C11 C9 C8 110.40(19)
C11 C9 C10 115.4(2)
C8 C9 C10 112.0(2)
C11 C9 H9 106.1
C8 C9 H9 106.1
C10 C9 H9 106.1
C5 C10 C1 109.3(2)
C5 C10 C20 108.8(2)
C1 C10 C20 109.2(2)
C5 C10 C9 107.4(2)
C1 C10 C9 111.0(2)
C20 C10 C9 111.1(2)
O4 C11 C12 105.22(18)
O4 C11 C9 106.97(17)
C12 C11 C9 116.3(2)
O4 C11 H11 109.4
C12 C11 H11 109.4
C9 C11 H11 109.4
C13 C12 C11 111.1(2)
C13 C12 H12A 109.4
C11 C12 H12A 109.4
C13 C12 H12B 109.4
C11 C12 H12B 109.4
H12A C12 H12B 108.0
C12 C13 C17 116.7(2)
C12 C13 C14 106.19(19)
C17 C13 C14 101.7(2)
C12 C13 C21 111.8(2)
C17 C13 C21 106.9(2)
C14 C13 C21 113.3(2)
C8 C14 C13 113.0(2)
C8 C14 C15 121.2(2)
C13 C14 C15 103.9(2)
C8 C14 H14 105.9
C13 C14 H14 105.9
C15 C14 H14 105.9
C16 C15 C14 101.8(2)
C16 C15 H15A 111.4
C14 C15 H15A 111.4
C16 C15 H15B 111.4
C14 C15 H15B 111.4
H15A C15 H15B 109.3
O2 C16 C17 59.66(18)
O2 C16 C15 113.5(3)
C17 C16 C15 109.5(2)
O2 C16 H16 119.9
C17 C16 H16 119.9
C15 C16 H16 119.9
O2 C17 C16 58.16(19)
O2 C17 C18 112.5(2)
C16 C17 C18 121.9(2)
O2 C17 C13 114.4(2)
C16 C17 C13 106.8(2)
C18 C17 C13 124.8(3)
O3 C18 C17 121.8(3)
O3 C18 C19 121.9(3)
C17 C18 C19 116.3(3)
C18 C19 H19A 109.5
C18 C19 H19B 109.5
H19A C19 H19B 109.5
C18 C19 H19C 109.5
H19A C19 H19C 109.5
H19B C19 H19C 109.5
C10 C20 H20A 109.5
C10 C20 H20B 109.5
H20A C20 H20B 109.5
C10 C20 H20C 109.5
H20A C20 H20C 109.5
H20B C20 H20C 109.5
C13 C21 H21A 109.5
C13 C21 H21B 109.5
H21A C21 H21B 109.5
C13 C21 H21C 109.5
H21A C21 H21C 109.5
H21B C21 H21C 109.5
C23 C22 C27 120.4(2)
C23 C22 S1 120.6(2)
C27 C22 S1 118.98(18)
C24 C23 C22 119.5(3)
C24 C23 H23 120.3
C22 C23 H23 120.3
C23 C24 C25 121.7(3)
C23 C24 H24 119.2
C25 C24 H24 119.2
C24 C25 C26 118.1(2)
C24 C25 C28 121.9(3)
C26 C25 C28 119.9(3)
C27 C26 C25 121.1(3)
C27 C26 H26 119.4
C25 C26 H26 119.4
C26 C27 C22 119.2(2)
C26 C27 H27 120.4
C22 C27 H27 120.4
C25 C28 H28A 109.5
C25 C28 H28B 109.5
H28A C28 H28B 109.5
C25 C28 H28C 109.5
H28A C28 H28C 109.5
H28B C28 H28C 109.5
O12 S2 O11 117.53(13)
O12 S2 O10 110.02(11)
O11 S2 O10 109.16(11)
O12 S2 C50 109.36(13)
O11 S2 C50 110.53(12)
O10 S2 C50 98.59(11)
C44 O8 C45 62.04(19)
C39 O10 S2 118.57(14)
C30 C29 C38 114.3(2)
C30 C29 H29A 108.7
C38 C29 H29A 108.7
C30 C29 H29B 108.7
C38 C29 H29B 108.7
H29A C29 H29B 107.6
C31 C30 C29 111.6(3)
C31 C30 H30A 109.3
C29 C30 H30A 109.3
C31 C30 H30B 109.3
C29 C30 H30B 109.3
H30A C30 H30B 108.0
O7 C31 C32 121.7(3)
O7 C31 C30 123.2(3)
C32 C31 C30 115.0(3)
C33 C32 C31 124.6(3)
C33 C32 H32 117.7
C31 C32 H32 117.7
C32 C33 C34 120.1(3)
C32 C33 C38 123.0(3)
C34 C33 C38 117.0(2)
C33 C34 C35 113.0(2)
C33 C34 H34A 109.0
C35 C34 H34A 109.0
C33 C34 H34B 109.0
C35 C34 H34B 109.0
H34A C34 H34B 107.8
C34 C35 C36 110.8(2)
C34 C35 H35A 109.5
C36 C35 H35A 109.5
C34 C35 H35B 109.5
C36 C35 H35B 109.5
H35A C35 H35B 108.1
C35 C36 C42 112.0(2)
C35 C36 C37 109.6(2)
C42 C36 C37 109.4(2)
C35 C36 H36 108.6
C42 C36 H36 108.6
C37 C36 H36 108.6
C39 C37 C36 111.8(2)
C39 C37 C38 114.48(19)
C36 C37 C38 111.5(2)
C39 C37 H37 106.1
C36 C37 H37 106.1
C38 C37 H37 106.1
C33 C38 C48 108.2(2)
C33 C38 C29 109.7(2)
C48 C38 C29 109.2(2)
C33 C38 C37 107.8(2)
C48 C38 C37 110.8(2)
C29 C38 C37 111.2(2)
O10 C39 C40 105.29(18)
O10 C39 C37 107.00(18)
C40 C39 C37 116.0(2)
O10 C39 H39 109.5
C40 C39 H39 109.5
C37 C39 H39 109.5
C41 C40 C39 111.0(2)
C41 C40 H40A 109.4
C39 C40 H40A 109.4
C41 C40 H40B 109.4
C39 C40 H40B 109.4
H40A C40 H40B 108.0
C40 C41 C42 107.3(2)
C40 C41 C45 116.0(2)
C42 C41 C45 102.7(2)
C40 C41 C49 111.0(2)
C42 C41 C49 112.7(2)
C45 C41 C49 107.0(2)
C41 C42 C36 113.1(2)
C41 C42 C43 103.6(2)
C36 C42 C43 121.7(2)
C41 C42 H42 105.8
C36 C42 H42 105.8
C43 C42 H42 105.8
C44 C43 C42 101.8(3)
C44 C43 H43A 111.4
C42 C43 H43A 111.4
C44 C43 H43B 111.4
C42 C43 H43B 111.4
H43A C43 H43B 109.3
O8 C44 C45 59.99(19)
O8 C44 C43 113.2(3)
C45 C44 C43 109.7(2)
O8 C44 H44 119.9
C45 C44 H44 119.9
C43 C44 H44 119.9
O8 C45 C44 57.97(18)
O8 C45 C46 112.6(2)
C44 C45 C46 125.2(3)
O8 C45 C41 113.8(2)
C44 C45 C41 106.1(2)
C46 C45 C41 123.5(2)
O9 C46 C45 120.5(3)
O9 C46 C47 121.4(3)
C45 C46 C47 117.9(3)
C46 C47 H47A 109.5
C46 C47 H47B 109.5
H47A C47 H47B 109.5
C46 C47 H47C 109.5
H47A C47 H47C 109.5
H47B C47 H47C 109.5
C38 C48 H48A 109.5
C38 C48 H48B 109.5
H48A C48 H48B 109.5
C38 C48 H48C 109.5
H48A C48 H48C 109.5
H48B C48 H48C 109.5
C41 C49 H49A 109.5
C41 C49 H49B 109.5
H49A C49 H49B 109.5
C41 C49 H49C 109.5
H49A C49 H49C 109.5
H49B C49 H49C 109.5
C55 C50 C51 120.8(3)
C55 C50 S2 118.4(2)
C51 C50 S2 120.6(2)
C52 C51 C50 118.9(3)
C52 C51 H51 120.6
C50 C51 H51 120.6
C53 C52 C51 121.5(3)
C53 C52 H52 119.2
C51 C52 H52 119.2
C52 C53 C54 117.9(3)
C52 C53 C56 120.6(3)
C54 C53 C56 121.4(3)
C55 C54 C53 121.9(3)
C55 C54 H54 119.0
C53 C54 H54 119.0
C54 C55 C50 118.8(3)
C54 C55 H55 120.6
C50 C55 H55 120.6
C53 C56 H56A 109.5
C53 C56 H56B 109.5
H56A C56 H56B 109.5
C53 C56 H56C 109.5
H56A C56 H56C 109.5
H56B C56 H56C 109.5

loop_
_geom_bond_atom_site_label_1
_geom_bond_atom_site_label_2
_geom_bond_distance
S1 O5 1.421(2)
S1 O6 1.425(2)
S1 O4 1.5697(17)
S1 C22 1.742(2)
O1 C3 1.215(4)
O2 C16 1.415(4)
O2 C17 1.438(3)
O3 C18 1.202(4)
O4 C11 1.488(3)
C1 C2 1.522(4)
C1 C10 1.526(4)
C1 H1A 0.9700
C1 H1B 0.9700
C2 C3 1.483(5)
C2 H2A 0.9700
C2 H2B 0.9700
C3 C4 1.445(5)
C4 C5 1.339(4)
C4 H4 0.9300
C5 C6 1.502(4)
C5 C10 1.517(4)
C6 C7 1.510(4)
C6 H6A 0.9700
C6 H6B 0.9700
C7 C8 1.513(4)
C7 H7A 0.9700
C7 H7B 0.9700
C8 C14 1.510(4)
C8 C9 1.558(3)
C8 H8 0.9800
C9 C11 1.533(3)
C9 C10 1.576(4)
C9 H9 0.9800
C10 C20 1.545(4)
C11 C12 1.526(3)
C11 H11 0.9800
C12 C13 1.517(3)
C12 H12A 0.9700
C12 H12B 0.9700
C13 C17 1.527(4)
C13 C14 1.535(4)
C13 C21 1.536(4)
C14 C15 1.536(4)
C14 H14 0.9800
C15 C16 1.499(4)
C15 H15A 0.9700
C15 H15B 0.9700
C16 C17 1.473(4)
C16 H16 0.9800
C17 C18 1.489(4)
C18 C19 1.511(4)
C19 H19A 0.9600
C19 H19B 0.9600
C19 H19C 0.9600
C20 H20A 0.9600
C20 H20B 0.9600
C20 H20C 0.9600
C21 H21A 0.9600
C21 H21B 0.9600
C21 H21C 0.9600
C22 C23 1.372(3)
C22 C27 1.380(4)
C23 C24 1.368(4)
C23 H23 0.9300
C24 C25 1.374(4)
C24 H24 0.9300
C25 C26 1.384(4)
C25 C28 1.508(4)
C26 C27 1.375(4)
C26 H26 0.9300
C27 H27 0.9300
C28 H28A 0.9600
C28 H28B 0.9600
C28 H28C 0.9600
S2 O12 1.420(2)
S2 O11 1.421(2)
S2 O10 1.5664(17)
S2 C50 1.744(3)
O7 C31 1.206(4)
O8 C44 1.417(4)
O8 C45 1.447(3)
O9 C46 1.188(4)
O10 C39 1.483(3)
C29 C30 1.516(4)
C29 C38 1.544(4)
C29 H29A 0.9700
C29 H29B 0.9700
C30 C31 1.478(5)
C30 H30A 0.9700
C30 H30B 0.9700
C31 C32 1.451(5)
C32 C33 1.336(4)
C32 H32 0.9300
C33 C34 1.485(4)
C33 C38 1.522(4)
C34 C35 1.513(4)
C34 H34A 0.9700
C34 H34B 0.9700
C35 C36 1.519(4)
C35 H35A 0.9700
C35 H35B 0.9700
C36 C42 1.523(3)
C36 C37 1.543(3)
C36 H36 0.9800
C37 C39 1.539(3)
C37 C38 1.583(3)
C37 H37 0.9800
C38 C48 1.532(4)
C39 C40 1.522(3)
C39 H39 0.9800
C40 C41 1.512(4)
C40 H40A 0.9700
C40 H40B 0.9700
C41 C42 1.517(4)
C41 C45 1.520(4)
C41 C49 1.544(4)
C42 C43 1.542(4)
C42 H42 0.9800
C43 C44 1.492(5)
C43 H43A 0.9700
C43 H43B 0.9700
C44 C45 1.476(4)
C44 H44 0.9800
C45 C46 1.495(4)
C46 C47 1.495(4)
C47 H47A 0.9600
C47 H47B 0.9600
C47 H47C 0.9600
C48 H48A 0.9600
C48 H48B 0.9600
C48 H48C 0.9600
C49 H49A 0.9600
C49 H49B 0.9600
C49 H49C 0.9600
C50 C55 1.375(4)
C50 C51 1.380(3)
C51 C52 1.378(4)
C51 H51 0.9300
C52 C53 1.377(4)
C52 H52 0.9300
C53 C54 1.380(4)
C53 C56 1.508(4)
C54 C55 1.371(4)
C54 H54 0.9300
C55 H55 0.9300
C56 H56A 0.9600
C56 H56B 0.9600
C56 H56C 0.9600

loop_
_geom_torsion_atom_site_label_1
_geom_torsion_atom_site_label_2
_geom_torsion_atom_site_label_3
_geom_torsion_atom_site_label_4
_geom_torsion
O5 S1 O4 C11 -53.86(18)
O6 S1 O4 C11 76.41(18)
C22 S1 O4 C11 -168.95(17)
C10 C1 C2 C3 -57.8(4)
C1 C2 C3 O1 -143.5(3)
C1 C2 C3 C4 39.1(4)
O1 C3 C4 C5 174.3(3)
C2 C3 C4 C5 -8.3(5)
C3 C4 C5 C6 171.6(3)
C3 C4 C5 C10 -7.2(5)
C4 C5 C6 C7 129.0(3)
C10 C5 C6 C7 -52.1(4)
C5 C6 C7 C8 53.3(4)
C6 C7 C8 C14 -178.4(2)
C6 C7 C8 C9 -57.1(3)
C14 C8 C9 C11 -49.2(3)
C7 C8 C9 C11 -171.8(2)
C14 C8 C9 C10 -179.2(2)
C7 C8 C9 C10 58.2(3)
C4 C5 C10 C1 -9.9(4)
C6 C5 C10 C1 171.2(3)
C4 C5 C10 C20 109.3(3)
C6 C5 C10 C20 -69.5(3)
C4 C5 C10 C9 -130.4(3)
C6 C5 C10 C9 50.7(3)
C2 C1 C10 C5 41.7(3)
C2 C1 C10 C20 -77.2(3)
C2 C1 C10 C9 160.0(2)
C11 C9 C10 C5 179.6(2)
C8 C9 C10 C5 -53.0(3)
C11 C9 C10 C1 60.1(3)
C8 C9 C10 C1 -172.5(2)
C11 C9 C10 C20 -61.6(3)
C8 C9 C10 C20 65.8(3)
S1 O4 C11 C12 -88.8(2)
S1 O4 C11 C9 146.90(16)
C8 C9 C11 O4 163.77(19)
C10 C9 C11 O4 -68.0(2)
C8 C9 C11 C12 46.6(3)
C10 C9 C11 C12 174.8(2)
O4 C11 C12 C13 -170.19(19)
C9 C11 C12 C13 -52.0(3)
C11 C12 C13 C17 169.6(2)
C11 C12 C13 C14 57.1(3)
C11 C12 C13 C21 -66.9(3)
C7 C8 C14 C13 -176.8(2)
C9 C8 C14 C13 61.5(3)
C7 C8 C14 C15 -52.7(3)
C9 C8 C14 C15 -174.3(2)
C12 C13 C14 C8 -65.0(3)
C17 C13 C14 C8 172.4(2)
C21 C13 C14 C8 58.0(3)
C12 C13 C14 C15 161.8(2)
C17 C13 C14 C15 39.2(3)
C21 C13 C14 C15 -75.1(3)
C8 C14 C15 C16 -166.1(3)
C13 C14 C15 C16 -37.8(3)
C17 O2 C16 C15 99.7(3)
C14 C15 C16 O2 -42.5(3)
C14 C15 C16 C17 22.0(3)
C16 O2 C17 C18 114.6(3)
C16 O2 C17 C13 -95.3(3)
C15 C16 C17 O2 -106.4(3)
O2 C16 C17 C18 -98.3(3)
C15 C16 C17 C18 155.3(3)
O2 C16 C17 C13 108.7(2)
C15 C16 C17 C13 2.3(3)
C12 C13 C17 O2 -78.5(3)
C14 C13 C17 O2 36.5(3)
C21 C13 C17 O2 155.5(2)
C12 C13 C17 C16 -140.6(2)
C14 C13 C17 C16 -25.6(3)
C21 C13 C17 C16 93.4(3)
C12 C13 C17 C18 67.4(3)
C14 C13 C17 C18 -177.6(2)
C21 C13 C17 C18 -58.6(3)
O2 C17 C18 O3 153.0(3)
C16 C17 C18 O3 -141.5(3)
C13 C17 C18 O3 6.6(4)
O2 C17 C18 C19 -25.2(4)
C16 C17 C18 C19 40.3(4)
C13 C17 C18 C19 -171.7(3)
O5 S1 C22 C23 -5.3(3)
O6 S1 C22 C23 -136.6(2)
O4 S1 C22 C23 108.9(2)
O5 S1 C22 C27 172.1(2)
O6 S1 C22 C27 40.8(2)
O4 S1 C22 C27 -73.7(2)
C27 C22 C23 C24 -1.2(4)
S1 C22 C23 C24 176.1(2)
C22 C23 C24 C25 0.4(5)
C23 C24 C25 C26 1.2(5)
C23 C24 C25 C28 -176.7(3)
C24 C25 C26 C27 -2.0(5)
C28 C25 C26 C27 175.9(3)
C25 C26 C27 C22 1.2(5)
C23 C22 C27 C26 0.4(4)
S1 C22 C27 C26 -177.0(2)
O12 S2 O10 C39 74.52(18)
O11 S2 O10 C39 -55.82(18)
C50 S2 O10 C39 -171.16(16)
C38 C29 C30 C31 -55.7(3)
C29 C30 C31 O7 -145.5(4)
C29 C30 C31 C32 38.2(4)
O7 C31 C32 C33 175.2(3)
C30 C31 C32 C33 -8.5(5)
C31 C32 C33 C34 173.4(3)
C31 C32 C33 C38 -6.2(5)
C32 C33 C34 C35 129.7(3)
C38 C33 C34 C35 -50.7(3)
C33 C34 C35 C36 53.3(3)
C34 C35 C36 C42 -180.0(2)
C34 C35 C36 C37 -58.4(3)
C35 C36 C37 C39 -170.6(2)
C42 C36 C37 C39 -47.5(3)
C35 C36 C37 C38 59.8(3)
C42 C36 C37 C38 -177.1(2)
C32 C33 C38 C48 108.9(3)
C34 C33 C38 C48 -70.7(3)
C32 C33 C38 C29 -10.1(4)
C34 C33 C38 C29 170.3(2)
C32 C33 C38 C37 -131.2(3)
C34 C33 C38 C37 49.1(3)
C30 C29 C38 C33 40.3(3)
C30 C29 C38 C48 -78.1(3)
C30 C29 C38 C37 159.4(2)
C39 C37 C38 C33 178.7(2)
C36 C37 C38 C33 -53.1(3)
C39 C37 C38 C48 -63.1(3)
C36 C37 C38 C48 65.1(3)
C39 C37 C38 C29 58.5(3)
C36 C37 C38 C29 -173.3(2)
S2 O10 C39 C40 -85.4(2)
S2 O10 C39 C37 150.63(15)
C36 C37 C39 O10 162.36(18)
C38 C37 C39 O10 -69.6(2)
C36 C37 C39 C40 45.3(3)
C38 C37 C39 C40 173.3(2)
O10 C39 C40 C41 -168.66(19)
C37 C39 C40 C41 -50.6(3)
C39 C40 C41 C42 57.2(3)
C39 C40 C41 C45 171.3(2)
C39 C40 C41 C49 -66.3(3)
C40 C41 C42 C36 -64.5(3)
C45 C41 C42 C36 172.7(2)
C49 C41 C42 C36 58.0(3)
C40 C41 C42 C43 161.9(2)
C45 C41 C42 C43 39.1(3)
C49 C41 C42 C43 -75.6(3)
C35 C36 C42 C41 -178.6(2)
C37 C36 C42 C41 59.7(3)
C35 C36 C42 C43 -54.4(3)
C37 C36 C42 C43 -176.1(2)
C41 C42 C43 C44 -37.4(3)
C36 C42 C43 C44 -165.9(3)
C45 O8 C44 C43 100.2(3)
C42 C43 C44 O8 -43.2(3)
C42 C43 C44 C45 21.7(3)
C44 O8 C45 C46 118.4(3)
C44 O8 C45 C41 -94.8(3)
C43 C44 C45 O8 -106.0(3)
O8 C44 C45 C46 -96.6(3)
C43 C44 C45 C46 157.4(3)
O8 C44 C45 C41 108.3(2)
C43 C44 C45 C41 2.3(3)
C40 C41 C45 O8 -80.9(3)
C42 C41 C45 O8 35.9(3)
C49 C41 C45 O8 154.6(2)
C40 C41 C45 C44 -142.5(2)
C42 C41 C45 C44 -25.7(3)
C49 C41 C45 C44 93.0(3)
C40 C41 C45 C46 61.9(3)
C42 C41 C45 C46 178.6(3)
C49 C41 C45 C46 -62.6(3)
O8 C45 C46 O9 153.6(3)
C44 C45 C46 O9 -140.5(3)
C41 C45 C46 O9 10.5(5)
O8 C45 C46 C47 -22.7(4)
C44 C45 C46 C47 43.2(5)
C41 C45 C46 C47 -165.8(3)
O12 S2 C50 C55 35.5(3)
O11 S2 C50 C55 166.4(2)
O10 S2 C50 C55 -79.3(2)
O12 S2 C50 C51 -140.9(2)
O11 S2 C50 C51 -10.0(3)
O10 S2 C50 C51 104.3(2)
C55 C50 C51 C52 -3.1(4)
S2 C50 C51 C52 173.2(2)
C50 C51 C52 C53 1.4(5)
C51 C52 C53 C54 1.7(5)
C51 C52 C53 C56 -175.4(3)
C52 C53 C54 C55 -3.3(5)
C56 C53 C54 C55 173.8(3)
C53 C54 C55 C50 1.7(5)
C51 C50 C55 C54 1.6(4)
S2 C50 C55 C54 -174.8(2)

loop_
_cod_related_entry_id
_cod_related_entry_database
_cod_related_entry_code
1 ChemSpider 24733793
